data_7045320
loop_
_publ_author_name
'Straub, M. D.'
'Hohloch, S.'
'Minasian, S. G.'
'Arnold, J.'

_publ_section_title
;
 Homoleptic U(iii) and U(iv) amidate complexes.
;
_journal_issue 6
_journal_name_full 'Dalton transactions (Cambridge, England : 2003)'
_journal_page_first 1772
_journal_page_last 1776
_journal_paper_doi 10.1039/c7dt04813k
_journal_volume 47
_journal_year 2018
_chemical_formula_sum 'C92 H158 K N4 O13 U'
_chemical_formula_weight 1805.34
_space_group_crystal_system triclinic
_space_group_IT_number 2
_space_group_name_Hall '-P 1'
_space_group_name_H-M_alt 'P -1'
_symmetry_space_group_name_Hall '-P 1'
_symmetry_space_group_name_H-M 'P -1'
_atom_sites_solution_hydrogens geom
_audit_creation_method SHELXL-2014/7
_audit_update_record
;
2018-01-05 deposited with the CCDC.
2018-01-10 downloaded from the CCDC.
;
_cell_angle_alpha 87.530(7)
_cell_angle_beta 79.614(10)
_cell_angle_gamma 74.365(6)
_cell_formula_units_Z 2
_cell_length_a 13.479(4)
_cell_length_b 18.049(6)
_cell_length_c 20.964(7)
_cell_measurement_reflns_used 16754
_cell_measurement_temperature 100(2)
_cell_measurement_theta_max 26.37
_cell_measurement_theta_min 0.99
_cell_volume 4831(3)
_computing_cell_refinement 'Bruker ApexIII suite, 2016'
_computing_data_collection 'Bruker ApexIII suite, 2016'
_computing_data_reduction 'Bruker ApexIII suite, 2016'
_computing_molecular_graphics 'Mercury 3.0'
_computing_publication_material WinGX
_computing_structure_refinement 'SHELXL-2014/7 (Sheldrick, 2014)'
_computing_structure_solution ShelXT
_diffrn_ambient_temperature 100(2)
_diffrn_measured_fraction_theta_full 0.997
_diffrn_measured_fraction_theta_max 0.993
_diffrn_measurement_device_type 'Bruker Quazar'
_diffrn_measurement_method 'omega phi scans'
_diffrn_radiation_type MoK\a
_diffrn_radiation_wavelength 0.71073
_diffrn_reflns_av_R_equivalents 0.0586
_diffrn_reflns_av_unetI/netI 0.0593
_diffrn_reflns_Laue_measured_fraction_full 0.997
_diffrn_reflns_Laue_measured_fraction_max 0.993
_diffrn_reflns_limit_h_max 16
_diffrn_reflns_limit_h_min -16
_diffrn_reflns_limit_k_max 22
_diffrn_reflns_limit_k_min -22
_diffrn_reflns_limit_l_max 26
_diffrn_reflns_limit_l_min -26
_diffrn_reflns_number 100876
_diffrn_reflns_point_group_measured_fraction_full 0.997
_diffrn_reflns_point_group_measured_fraction_max 0.993
_diffrn_reflns_theta_full 25.242
_diffrn_reflns_theta_max 26.373
_diffrn_reflns_theta_min 0.987
_exptl_absorpt_coefficient_mu 1.781
_exptl_absorpt_correction_T_max 0.745
_exptl_absorpt_correction_T_min 0.653
_exptl_absorpt_correction_type multi-scan
_exptl_absorpt_process_details 'Blessing, 1995'
_exptl_crystal_colour red
_exptl_crystal_density_diffrn 1.241
_exptl_crystal_description block
_exptl_crystal_F_000 1906
_exptl_crystal_size_max 0.15
_exptl_crystal_size_mid 0.12
_exptl_crystal_size_min 0.11
_refine_diff_density_max 2.723
_refine_diff_density_min -0.522
_refine_diff_density_rms 0.105
_refine_ls_extinction_method none
_refine_ls_goodness_of_fit_ref 1.079
_refine_ls_hydrogen_treatment constr
_refine_ls_matrix_type full
_refine_ls_number_parameters 1000
_refine_ls_number_reflns 19634
_refine_ls_number_restraints 0
_refine_ls_restrained_S_all 1.079
_refine_ls_R_factor_all 0.0511
_refine_ls_R_factor_gt 0.0394
_refine_ls_shift/su_max 0.003
_refine_ls_shift/su_mean 0.000
_refine_ls_structure_factor_coef Fsqd
_refine_ls_weighting_details 'w=1/[\s^2^(Fo^2^)+(0.0403P)^2^+0.5704P] where P=(Fo^2^+2Fc^2^)/3'
_refine_ls_weighting_scheme calc
_refine_ls_wR_factor_gt 0.0805
_refine_ls_wR_factor_ref 0.0840
_reflns_Friedel_coverage 0.000
_reflns_number_gt 16754
_reflns_number_total 19634
_reflns_threshold_expression 'I > 2\s(I)'
_cod_data_source_file c7dt04813k2.cif
_cod_data_source_block K(18C6)U(TDA)4
_cod_depositor_comments 'Adding full bibliography for 7045319--7045321.cif.'
_cod_database_code 7045320
_shelx_shelxl_version_number 2014/7
_shelx_space_group_comment
;
The symmetry employed for this shelxl refinement is uniquely defined
by the following loop, which should always be used as a source of
symmetry information in preference to the above space-group names.
They are only intended as comments.
;

loop_
_space_group_symop_operation_xyz
'x, y, z'
'-x, -y, -z'

loop_
_atom_site_label
_atom_site_type_symbol
_atom_site_fract_x
_atom_site_fract_y
_atom_site_fract_z
_atom_site_U_iso_or_equiv
_atom_site_adp_type
_atom_site_occupancy
_atom_site_site_symmetry_order
_atom_site_calc_flag
_atom_site_refinement_flags_posn
_atom_site_refinement_flags_adp
U1 U 0.50313(2) 0.73231(2) 0.74952(2) 0.01444(5) Uani 1 1 d . .
K1 K 0.87671(5) 0.22532(4) 0.69490(3) 0.01929(16) Uani 1 1 d . .
O1 O 0.61019(15) 0.61417(12) 0.73109(10) 0.0180(5) Uani 1 1 d . .
O2 O 0.58900(15) 0.82432(11) 0.74302(10) 0.0165(5) Uani 1 1 d . .
O3 O 0.37577(15) 0.76730(12) 0.69034(10) 0.0172(5) Uani 1 1 d . .
O603 O 0.68313(16) 0.18814(12) 0.72361(11) 0.0214(5) Uani 1 1 d . .
O604 O 0.79100(16) 0.18852(12) 0.59570(11) 0.0220(5) Uani 1 1 d . .
O601 O 0.94942(17) 0.27931(13) 0.79470(11) 0.0242(5) Uani 1 1 d . .
O605 O 0.96766(16) 0.24931(12) 0.56854(10) 0.0220(5) Uani 1 1 d . .
N3 N 0.28942(18) 0.78243(14) 0.60278(12) 0.0148(6) Uani 1 1 d . .
O900 O 1.30646(17) 0.37228(13) 0.74588(12) 0.0293(6) Uani 1 1 d . .
O602 O 0.78662(16) 0.20888(12) 0.82485(10) 0.0225(5) Uani 1 1 d . .
O600 O 1.07466(16) 0.25852(12) 0.67063(11) 0.0237(5) Uani 1 1 d . .
O700 O 1.00556(16) 0.07464(12) 0.66378(11) 0.0255(5) Uani 1 1 d . .
C3 C 0.2921(2) 0.77211(16) 0.66315(15) 0.0145(7) Uani 1 1 d . .
O800 O 1.13654(18) 0.27737(14) 0.93581(12) 0.0316(6) Uani 1 1 d . .
N1 N 0.75056(19) 0.50690(14) 0.70174(13) 0.0200(6) Uani 1 1 d . .
C10 C 0.8421(2) 0.55640(18) 0.60565(17) 0.0213(8) Uani 1 1 d . .
N2 N 0.64913(18) 0.93362(14) 0.72853(12) 0.0152(6) Uani 1 1 d . .
O4 O 0.42799(15) 0.73364(12) 0.85375(10) 0.0188(5) Uani 1 1 d . .
C11 C 0.9237(2) 0.58730(19) 0.57742(18) 0.0249(8) Uani 1 1 d . .
H11 H 0.9377 0.5928 0.5317 0.030 Uiso 1 1 calc R U
C15 C 0.7774(2) 0.52765(19) 0.56471(16) 0.0238(8) Uani 1 1 d . .
H15 H 0.7041 0.5394 0.5894 0.029 Uiso 1 1 calc R U
C21 C 0.7028(2) 0.83944(17) 0.64164(15) 0.0167(7) Uani 1 1 d . .
C1 C 0.6565(2) 0.53879(18) 0.72737(15) 0.0170(7) Uani 1 1 d . .
C2 C 0.6410(2) 0.86959(17) 0.70881(15) 0.0137(7) Uani 1 1 d . .
C9 C 0.8226(2) 0.54881(17) 0.67369(17) 0.0199(7) Uani 1 1 d . .
C37 C 0.1943(2) 0.76397(17) 0.70992(15) 0.0166(7) Uani 1 1 d . .
N4 N 0.34414(18) 0.72908(14) 0.96001(12) 0.0166(6) Uani 1 1 d . .
C35 C 0.3385(3) 0.9584(2) 0.78235(19) 0.0305(9) Uani 1 1 d . .
H35A H 0.2929 0.9608 0.7504 0.046 Uiso 1 1 calc R U
H35B H 0.3747 0.9046 0.7893 0.046 Uiso 1 1 calc R U
H35C H 0.2963 0.9811 0.8234 0.046 Uiso 1 1 calc R U
C16 C 0.8168(3) 0.43970(19) 0.55643(18) 0.0299(9) Uani 1 1 d . .
H16A H 0.7745 0.4220 0.5300 0.045 Uiso 1 1 calc R U
H16B H 0.8902 0.4258 0.5349 0.045 Uiso 1 1 calc R U
H16C H 0.8108 0.4153 0.5991 0.045 Uiso 1 1 calc R U
C14 C 0.8826(2) 0.57386(18) 0.71274(17) 0.0217(8) Uani 1 1 d . .
C40 C 0.1610(2) 0.82994(18) 0.75939(16) 0.0204(7) Uani 1 1 d . .
H40A H 0.2183 0.8279 0.7829 0.031 Uiso 1 1 calc R U
H40B H 0.1441 0.8792 0.7368 0.031 Uiso 1 1 calc R U
H40C H 0.0992 0.8249 0.7902 0.031 Uiso 1 1 calc R U
C67 C 0.1117(3) 0.93857(19) 0.91668(17) 0.0267(8) Uani 1 1 d . .
H67A H 0.1090 0.9274 0.8718 0.040 Uiso 1 1 calc R U
H67B H 0.0423 0.9448 0.9434 0.040 Uiso 1 1 calc R U
H67C H 0.1333 0.9861 0.9181 0.040 Uiso 1 1 calc R U
C30 C 0.6643(2) 0.96281(17) 0.83800(15) 0.0162(7) Uani 1 1 d . .
C41 C 0.3789(2) 0.79027(18) 0.55871(15) 0.0161(7) Uani 1 1 d . .
C20 C 0.9023(3) 0.6162(2) 0.82392(19) 0.0352(9) Uani 1 1 d . .
H20A H 0.8848 0.6070 0.8705 0.053 Uiso 1 1 calc R U
H20B H 0.9785 0.6044 0.8110 0.053 Uiso 1 1 calc R U
H20C H 0.8709 0.6703 0.8146 0.053 Uiso 1 1 calc R U
C52 C 0.4499(3) 0.5985(2) 0.46941(17) 0.0283(8) Uani 1 1 d . .
H52A H 0.4301 0.5502 0.4786 0.042 Uiso 1 1 calc R U
H52B H 0.4158 0.6255 0.4343 0.042 Uiso 1 1 calc R U
H52C H 0.5260 0.5873 0.4563 0.042 Uiso 1 1 calc R U
C34 C 0.4197(2) 1.00340(18) 0.75711(16) 0.0204(7) Uani 1 1 d . .
H34 H 0.4633 0.9782 0.7161 0.025 Uiso 1 1 calc R U
C26 C 0.4917(2) 1.00061(17) 0.80576(15) 0.0167(7) Uani 1 1 d . .
C602 C 0.9090(3) 0.2644(2) 0.86048(16) 0.0285(8) Uani 1 1 d . .
H60A H 0.9175 0.3031 0.8896 0.034 Uiso 1 1 calc R U
H60B H 0.9477 0.2128 0.8734 0.034 Uiso 1 1 calc R U
C28 C 0.5128(3) 1.03423(19) 0.91276(17) 0.0239(8) Uani 1 1 d . .
H28 H 0.4830 1.0575 0.9540 0.029 Uiso 1 1 calc R U
C702 C 1.0825(2) 0.0694(2) 0.70397(17) 0.0264(8) Uani 1 1 d . .
H70A H 1.1110 0.1148 0.6959 0.032 Uiso 1 1 calc R U
H70B H 1.1409 0.0230 0.6912 0.032 Uiso 1 1 calc R U
C46 C 0.4424(2) 0.72617(18) 0.52106(15) 0.0183(7) Uani 1 1 d . .
C18 C 0.8598(2) 0.56441(18) 0.78593(17) 0.0240(8) Uani 1 1 d . .
H18 H 0.7820 0.5791 0.7995 0.029 Uiso 1 1 calc R U
C604 C 0.6837(2) 0.1982(2) 0.83622(17) 0.0253(8) Uani 1 1 d . .
H60C H 0.6312 0.2486 0.8363 0.030 Uiso 1 1 calc R U
H60D H 0.6701 0.1739 0.8790 0.030 Uiso 1 1 calc R U
C5 C 0.5891(2) 0.48624(19) 0.76056(16) 0.0209(7) Uani 1 1 d . .
C50 C 0.4149(2) 0.64961(18) 0.53072(16) 0.0216(8) Uani 1 1 d . .
H50 H 0.3369 0.6615 0.5414 0.026 Uiso 1 1 calc R U
C38 C 0.2205(3) 0.68721(19) 0.74620(17) 0.0293(9) Uani 1 1 d . .
H38A H 0.2775 0.6857 0.7698 0.044 Uiso 1 1 calc R U
H38B H 0.1585 0.6825 0.7769 0.044 Uiso 1 1 calc R U
H38C H 0.2422 0.6445 0.7150 0.044 Uiso 1 1 calc R U
C605 C 0.6753(3) 0.14747(19) 0.78325(17) 0.0255(8) Uani 1 1 d . .
H60E H 0.7322 0.0991 0.7803 0.031 Uiso 1 1 calc R U
H60F H 0.6074 0.1343 0.7929 0.031 Uiso 1 1 calc R U
C700 C 0.9330(3) 0.0009(2) 0.60102(19) 0.0336(9) Uani 1 1 d . .
H70C H 0.9099 -0.0462 0.6007 0.050 Uiso 1 1 calc R U
H70D H 0.8741 0.0458 0.5976 0.050 Uiso 1 1 calc R U
H70E H 0.9896 -0.0001 0.5642 0.050 Uiso 1 1 calc R U
C61 C 0.0730(2) 0.78704(19) 0.92658(16) 0.0234(8) Uani 1 1 d . .
H61 H 0.0187 0.8324 0.9232 0.028 Uiso 1 1 calc R U
C39 C 0.1054(2) 0.7666(2) 0.67303(17) 0.0260(8) Uani 1 1 d . .
H39A H 0.1273 0.7242 0.6415 0.039 Uiso 1 1 calc R U
H39B H 0.0436 0.7614 0.7037 0.039 Uiso 1 1 calc R U
H39C H 0.0885 0.8157 0.6503 0.039 Uiso 1 1 calc R U
C42 C 0.3949(2) 0.86433(18) 0.54623(15) 0.0185(7) Uani 1 1 d . .
C23 C 0.8183(2) 0.8070(2) 0.64877(17) 0.0264(8) Uani 1 1 d . .
H23A H 0.8435 0.8475 0.6648 0.040 Uiso 1 1 calc R U
H23B H 0.8245 0.7642 0.6795 0.040 Uiso 1 1 calc R U
H23C H 0.8604 0.7886 0.6065 0.040 Uiso 1 1 calc R U
C45 C 0.5260(2) 0.7368(2) 0.47474(16) 0.0244(8) Uani 1 1 d . .
H45 H 0.5710 0.6938 0.4502 0.029 Uiso 1 1 calc R U
C606 C 0.6620(3) 0.1490(2) 0.67215(16) 0.0257(8) Uani 1 1 d . .
H60G H 0.5883 0.1466 0.6812 0.031 Uiso 1 1 calc R U
H60H H 0.7079 0.0958 0.6681 0.031 Uiso 1 1 calc R U
C8 C 0.6351(3) 0.4034(2) 0.73449(19) 0.0350(9) Uani 1 1 d . .
H8A H 0.7078 0.3847 0.7411 0.053 Uiso 1 1 calc R U
H8B H 0.5939 0.3702 0.7577 0.053 Uiso 1 1 calc R U
H8C H 0.6327 0.4026 0.6881 0.053 Uiso 1 1 calc R U
C24 C 0.6926(3) 0.90587(19) 0.59295(16) 0.0233(8) Uani 1 1 d . .
H24A H 0.7167 0.9471 0.6088 0.035 Uiso 1 1 calc R U
H24B H 0.7353 0.8872 0.5509 0.035 Uiso 1 1 calc R U
H24C H 0.6191 0.9257 0.5881 0.035 Uiso 1 1 calc R U
C53 C 0.5214(2) 0.74144(18) 0.94125(16) 0.0192(7) Uani 1 1 d . .
C25 C 0.6000(2) 0.96340(17) 0.79138(15) 0.0143(7) Uani 1 1 d . .
C611 C 1.1036(3) 0.2857(2) 0.60652(17) 0.0284(8) Uani 1 1 d . .
H61A H 1.1793 0.2824 0.5978 0.034 Uiso 1 1 calc R U
H61B H 1.0645 0.3402 0.6027 0.034 Uiso 1 1 calc R U
C32 C 0.8014(2) 0.83527(18) 0.82882(17) 0.0242(8) Uani 1 1 d . .
H32A H 0.7580 0.8166 0.8039 0.036 Uiso 1 1 calc R U
H32B H 0.8754 0.8103 0.8129 0.036 Uiso 1 1 calc R U
H32C H 0.7835 0.8231 0.8748 0.036 Uiso 1 1 calc R U
C47 C 0.3158(2) 0.93467(18) 0.58068(16) 0.0189(7) Uani 1 1 d . .
H47 H 0.2942 0.9204 0.6267 0.023 Uiso 1 1 calc R U
C33 C 0.8486(2) 0.95247(19) 0.85966(17) 0.0263(8) Uani 1 1 d . .
H33A H 0.9222 0.9246 0.8462 0.039 Uiso 1 1 calc R U
H33B H 0.8399 1.0076 0.8516 0.039 Uiso 1 1 calc R U
H33C H 0.8268 0.9442 0.9060 0.039 Uiso 1 1 calc R U
C49 C 0.2182(2) 0.95608(19) 0.54837(17) 0.0247(8) Uani 1 1 d . .
H49A H 0.1905 0.9112 0.5480 0.037 Uiso 1 1 calc R U
H49B H 0.1647 0.9980 0.5728 0.037 Uiso 1 1 calc R U
H49C H 0.2370 0.9727 0.5038 0.037 Uiso 1 1 calc R U
C57 C 0.2491(2) 0.72465(18) 0.94217(15) 0.0162(7) Uani 1 1 d . .
C36 C 0.3647(3) 1.08649(19) 0.74145(18) 0.0278(8) Uani 1 1 d . .
H36A H 0.3190 1.0863 0.7100 0.042 Uiso 1 1 calc R U
H36B H 0.3228 1.1127 0.7813 0.042 Uiso 1 1 calc R U
H36C H 0.4172 1.1136 0.7230 0.042 Uiso 1 1 calc R U
C803 C 1.1667(3) 0.1411(2) 0.94220(19) 0.0384(10) Uani 1 1 d . .
H80K H 1.2066 0.0945 0.9612 0.058 Uiso 1 1 calc R U
H80J H 1.0917 0.1469 0.9566 0.058 Uiso 1 1 calc R U
H80I H 1.1833 0.1370 0.8948 0.058 Uiso 1 1 calc R U
C29 C 0.6194(2) 0.99844(18) 0.89775(16) 0.0203(7) Uani 1 1 d . .
H29 H 0.6625 0.9983 0.9290 0.024 Uiso 1 1 calc R U
C65 C 0.3025(3) 0.50693(19) 0.91339(19) 0.0343(9) Uani 1 1 d . .
H65A H 0.3603 0.4624 0.9195 0.051 Uiso 1 1 calc R U
H65B H 0.2361 0.4976 0.9350 0.051 Uiso 1 1 calc R U
H65C H 0.3015 0.5148 0.8669 0.051 Uiso 1 1 calc R U
C31 C 0.7813(2) 0.92301(18) 0.82090(16) 0.0192(7) Uani 1 1 d . .
H31 H 0.8045 0.9332 0.7741 0.023 Uiso 1 1 calc R U
C801 C 1.1461(3) 0.3471(2) 0.96120(19) 0.0347(9) Uani 1 1 d . .
H80A H 1.2195 0.3499 0.9503 0.042 Uiso 1 1 calc R U
H80B H 1.1254 0.3485 1.0090 0.042 Uiso 1 1 calc R U
C600 C 1.0899(3) 0.3062(2) 0.71903(17) 0.0312(9) Uani 1 1 d . .
H60I H 1.0467 0.3596 0.7154 0.037 Uiso 1 1 calc R U
H60J H 1.1642 0.3069 0.7124 0.037 Uiso 1 1 calc R U
C603 C 0.7954(3) 0.26819(19) 0.86579(16) 0.0248(8) Uani 1 1 d . .
H60K H 0.7648 0.2602 0.9113 0.030 Uiso 1 1 calc R U
H60L H 0.7569 0.3193 0.8518 0.030 Uiso 1 1 calc R U
C62 C 0.1695(2) 0.79354(18) 0.93758(15) 0.0182(7) Uani 1 1 d . .
C27 C 0.4512(2) 1.03529(18) 0.86668(16) 0.0217(8) Uani 1 1 d . .
H27 H 0.3787 1.0605 0.8767 0.026 Uiso 1 1 calc R U
C608 C 0.8184(3) 0.2261(2) 0.53627(16) 0.0260(8) Uani 1 1 d . .
H60M H 0.7854 0.2821 0.5406 0.031 Uiso 1 1 calc R U
H60N H 0.7931 0.2061 0.5008 0.031 Uiso 1 1 calc R U
C903 C 1.3745(3) 0.2748(2) 0.8175(2) 0.0461(11) Uani 1 1 d . .
H90A H 1.4266 0.2256 0.8203 0.069 Uiso 1 1 calc R U
H90B H 1.3870 0.3133 0.8443 0.069 Uiso 1 1 calc R U
H90C H 1.3042 0.2684 0.8329 0.069 Uiso 1 1 calc R U
C601 C 1.0591(3) 0.2751(2) 0.78484(17) 0.0317(9) Uani 1 1 d . .
H60O H 1.1002 0.2210 0.7879 0.038 Uiso 1 1 calc R U
H60P H 1.0733 0.3056 0.8186 0.038 Uiso 1 1 calc R U
C609 C 0.9353(3) 0.2110(2) 0.52091(16) 0.0256(8) Uani 1 1 d . .
H60Q H 0.9687 0.1550 0.5216 0.031 Uiso 1 1 calc R U
H60R H 0.9565 0.2306 0.4772 0.031 Uiso 1 1 calc R U
C902 C 1.3830(3) 0.3009(2) 0.74841(19) 0.0358(10) Uani 1 1 d . .
H90D H 1.4539 0.3073 0.7323 0.043 Uiso 1 1 calc R U
H90E H 1.3707 0.2622 0.7209 0.043 Uiso 1 1 calc R U
C13 C 0.9635(2) 0.60421(18) 0.68184(18) 0.0264(8) Uani 1 1 d . .
H13 H 1.0049 0.6211 0.7073 0.032 Uiso 1 1 calc R U
C701 C 0.9718(3) 0.0056(2) 0.66340(19) 0.0354(9) Uani 1 1 d . .
H70F H 0.9150 0.0061 0.7008 0.042 Uiso 1 1 calc R U
H70G H 1.0308 -0.0399 0.6673 0.042 Uiso 1 1 calc R U
C4 C 0.4241(2) 0.73297(16) 0.91748(15) 0.0149(7) Uani 1 1 d . .
C703 C 1.0416(3) 0.0653(2) 0.77551(17) 0.0329(9) Uani 1 1 d . .
H70H H 1.0983 0.0619 0.7998 0.049 Uiso 1 1 calc R U
H70I H 0.9850 0.1117 0.7890 0.049 Uiso 1 1 calc R U
H70J H 1.0149 0.0198 0.7842 0.049 Uiso 1 1 calc R U
C19 C 0.9003(3) 0.48025(19) 0.80574(18) 0.0290(8) Uani 1 1 d . .
H19A H 0.8844 0.4761 0.8530 0.043 Uiso 1 1 calc R U
H19B H 0.8661 0.4480 0.7857 0.043 Uiso 1 1 calc R U
H19C H 0.9761 0.4629 0.7911 0.043 Uiso 1 1 calc R U
C51 C 0.4573(3) 0.60541(19) 0.58812(17) 0.0278(8) Uani 1 1 d . .
H51A H 0.4380 0.5566 0.5928 0.042 Uiso 1 1 calc R U
H51B H 0.5336 0.5952 0.5806 0.042 Uiso 1 1 calc R U
H51C H 0.4273 0.6361 0.6278 0.042 Uiso 1 1 calc R U
C607 C 0.6820(2) 0.1918(2) 0.61056(17) 0.0264(8) Uani 1 1 d . .
H60S H 0.6616 0.1684 0.5748 0.032 Uiso 1 1 calc R U
H60T H 0.6398 0.2461 0.6157 0.032 Uiso 1 1 calc R U
C68 C 0.1940(3) 0.8902(2) 1.01277(17) 0.0344(9) Uani 1 1 d . .
H68A H 0.2081 0.9405 1.0144 0.052 Uiso 1 1 calc R U
H68B H 0.1264 0.8914 1.0400 0.052 Uiso 1 1 calc R U
H68C H 0.2494 0.8507 1.0288 0.052 Uiso 1 1 calc R U
C44 C 0.5448(2) 0.8085(2) 0.46375(17) 0.0271(8) Uani 1 1 d . .
H44 H 0.6027 0.8143 0.4325 0.032 Uiso 1 1 calc R U
C901 C 1.3122(3) 0.4051(2) 0.68334(19) 0.0353(9) Uani 1 1 d . .
H90F H 1.3025 0.3694 0.6519 0.042 Uiso 1 1 calc R U
H90G H 1.3817 0.4148 0.6691 0.042 Uiso 1 1 calc R U
C7 C 0.4753(3) 0.5160(2) 0.75045(19) 0.0345(9) Uani 1 1 d . .
H7A H 0.4727 0.5158 0.7040 0.052 Uiso 1 1 calc R U
H7B H 0.4340 0.4828 0.7734 0.052 Uiso 1 1 calc R U
H7C H 0.4463 0.5687 0.7675 0.052 Uiso 1 1 calc R U
C55 C 0.6222(2) 0.6944(2) 0.89870(18) 0.0321(9) Uani 1 1 d . .
H55A H 0.6230 0.7109 0.8535 0.048 Uiso 1 1 calc R U
H55B H 0.6832 0.7028 0.9137 0.048 Uiso 1 1 calc R U
H55C H 0.6247 0.6396 0.9018 0.048 Uiso 1 1 calc R U
C12 C 0.9851(3) 0.61028(19) 0.61521(18) 0.0293(9) Uani 1 1 d . .
H12 H 1.0416 0.6301 0.5952 0.035 Uiso 1 1 calc R U
C17 C 0.7727(3) 0.5666(2) 0.49891(17) 0.0336(9) Uani 1 1 d . .
H17A H 0.7299 0.5452 0.4755 0.050 Uiso 1 1 calc R U
H17B H 0.7415 0.6220 0.5052 0.050 Uiso 1 1 calc R U
H17C H 0.8436 0.5575 0.4737 0.050 Uiso 1 1 calc R U
C66 C 0.1912(2) 0.87151(18) 0.94306(16) 0.0223(8) Uani 1 1 d . .
H66 H 0.2619 0.8688 0.9168 0.027 Uiso 1 1 calc R U
C48 C 0.3577(3) 1.00502(19) 0.58092(17) 0.0273(8) Uani 1 1 d . .
H48A H 0.3029 1.0475 0.6037 0.041 Uiso 1 1 calc R U
H48B H 0.4182 0.9926 0.6031 0.041 Uiso 1 1 calc R U
H48C H 0.3788 1.0202 0.5362 0.041 Uiso 1 1 calc R U
C900 C 1.2277(3) 0.4795(2) 0.6860(2) 0.0475(11) Uani 1 1 d . .
H90H H 1.2307 0.5029 0.6429 0.071 Uiso 1 1 calc R U
H90I H 1.1592 0.4693 0.6999 0.071 Uiso 1 1 calc R U
H90J H 1.2381 0.5146 0.7170 0.071 Uiso 1 1 calc R U
C800 C 1.0753(3) 0.4141(2) 0.9314(2) 0.0487(12) Uani 1 1 d . .
H80C H 1.0806 0.4625 0.9482 0.073 Uiso 1 1 calc R U
H80D H 1.0967 0.4123 0.8842 0.073 Uiso 1 1 calc R U
H80E H 1.0028 0.4108 0.9427 0.073 Uiso 1 1 calc R U
C60 C 0.0547(2) 0.7162(2) 0.92058(16) 0.0251(8) Uani 1 1 d . .
H60 H -0.0118 0.7134 0.9135 0.030 Uiso 1 1 calc R U
C610 C 1.0787(2) 0.2372(2) 0.55826(17) 0.0281(8) Uani 1 1 d . .
H61C H 1.1043 0.2520 0.5135 0.034 Uiso 1 1 calc R U
H61D H 1.1134 0.1822 0.5642 0.034 Uiso 1 1 calc R U
C59 C 0.1333(2) 0.64924(19) 0.92492(16) 0.0234(8) Uani 1 1 d . .
H59 H 0.1201 0.6008 0.9203 0.028 Uiso 1 1 calc R U
C63 C 0.3173(2) 0.57871(18) 0.94274(17) 0.0225(8) Uani 1 1 d . .
H63 H 0.3843 0.5872 0.9186 0.027 Uiso 1 1 calc R U
C56 C 0.5198(3) 0.8277(2) 0.9360(2) 0.0384(10) Uani 1 1 d . .
H56A H 0.5197 0.8443 0.8908 0.058 Uiso 1 1 calc R U
H56B H 0.4567 0.8584 0.9636 0.058 Uiso 1 1 calc R U
H56C H 0.5819 0.8350 0.9501 0.058 Uiso 1 1 calc R U
C64 C 0.3301(3) 0.5644(2) 1.01380(17) 0.0341(9) Uani 1 1 d . .
H64A H 0.3858 0.5172 1.0168 0.051 Uiso 1 1 calc R U
H64B H 0.3485 0.6080 1.0304 0.051 Uiso 1 1 calc R U
H64C H 0.2642 0.5589 1.0396 0.051 Uiso 1 1 calc R U
C54 C 0.5216(3) 0.7152(3) 1.01089(18) 0.0404(11) Uani 1 1 d . .
H54A H 0.5845 0.7212 1.0249 0.061 Uiso 1 1 calc R U
H54B H 0.4593 0.7464 1.0388 0.061 Uiso 1 1 calc R U
H54C H 0.5210 0.6610 1.0140 0.061 Uiso 1 1 calc R U
C43 C 0.4788(2) 0.8714(2) 0.49865(16) 0.0227(8) Uani 1 1 d . .
H43 H 0.4908 0.9207 0.4901 0.027 Uiso 1 1 calc R U
C58 C 0.2310(2) 0.65197(18) 0.93591(15) 0.0186(7) Uani 1 1 d . .
C6 C 0.5927(2) 0.4868(2) 0.83335(16) 0.0254(8) Uani 1 1 d . .
H6A H 0.6653 0.4678 0.8400 0.038 Uiso 1 1 calc R U
H6B H 0.5636 0.5394 0.8503 0.038 Uiso 1 1 calc R U
H6C H 0.5513 0.4535 0.8562 0.038 Uiso 1 1 calc R U
C22 C 0.6649(3) 0.77524(19) 0.61648(16) 0.0253(8) Uani 1 1 d . .
H22A H 0.6713 0.7326 0.6474 0.038 Uiso 1 1 calc R U
H22B H 0.5915 0.7953 0.6116 0.038 Uiso 1 1 calc R U
H22C H 0.7077 0.7568 0.5744 0.038 Uiso 1 1 calc R U
C802 C 1.1953(3) 0.2107(2) 0.96391(18) 0.0321(9) Uani 1 1 d . .
H80F H 1.1792 0.2150 1.0118 0.038 Uiso 1 1 calc R U
H80G H 1.2711 0.2051 0.9498 0.038 Uiso 1 1 calc R U

loop_
_atom_site_aniso_label
_atom_site_aniso_U_11
_atom_site_aniso_U_22
_atom_site_aniso_U_33
_atom_site_aniso_U_23
_atom_site_aniso_U_13
_atom_site_aniso_U_12
U1 0.01411(6) 0.01524(7) 0.01460(7) -0.00088(5) -0.00282(5) -0.00463(4)
K1 0.0187(3) 0.0233(4) 0.0171(4) -0.0004(3) -0.0044(3) -0.0067(3)
O1 0.0185(11) 0.0176(12) 0.0173(12) 0.0012(10) -0.0020(9) -0.0046(9)
O2 0.0178(11) 0.0169(12) 0.0155(12) -0.0002(9) -0.0016(9) -0.0066(9)
O3 0.0183(11) 0.0212(12) 0.0135(12) -0.0008(9) -0.0052(9) -0.0057(9)
O603 0.0237(12) 0.0220(13) 0.0200(13) -0.0006(10) -0.0073(10) -0.0061(10)
O604 0.0211(12) 0.0268(13) 0.0207(13) 0.0020(10) -0.0094(10) -0.0071(10)
O601 0.0300(13) 0.0294(14) 0.0181(13) 0.0006(10) -0.0060(10) -0.0152(10)
O605 0.0234(12) 0.0255(13) 0.0185(13) -0.0028(10) -0.0044(10) -0.0081(10)
N3 0.0152(13) 0.0151(14) 0.0145(15) 0.0007(11) -0.0043(11) -0.0038(10)
O900 0.0269(13) 0.0275(14) 0.0325(15) -0.0052(12) -0.0007(11) -0.0074(11)
O602 0.0213(11) 0.0265(13) 0.0192(13) -0.0048(10) -0.0019(10) -0.0062(10)
O600 0.0261(12) 0.0260(13) 0.0235(14) -0.0012(11) -0.0059(10) -0.0134(10)
O700 0.0245(12) 0.0202(13) 0.0335(15) -0.0007(11) -0.0091(11) -0.0062(10)
C3 0.0157(15) 0.0093(15) 0.0190(19) -0.0042(13) -0.0056(14) -0.0021(12)
O800 0.0366(14) 0.0318(15) 0.0309(15) 0.0000(12) -0.0136(12) -0.0118(12)
N1 0.0197(14) 0.0161(14) 0.0237(16) 0.0010(12) -0.0038(12) -0.0040(11)
C10 0.0163(16) 0.0147(17) 0.031(2) -0.0022(15) -0.0042(15) -0.0001(13)
N2 0.0142(13) 0.0151(14) 0.0165(15) -0.0004(12) -0.0039(11) -0.0031(10)
O4 0.0196(11) 0.0237(12) 0.0145(13) -0.0002(10) -0.0032(9) -0.0078(9)
C11 0.0233(17) 0.0228(19) 0.026(2) 0.0019(16) -0.0020(15) -0.0044(14)
C15 0.0158(16) 0.029(2) 0.024(2) -0.0018(16) 0.0028(14) -0.0049(14)
C21 0.0182(16) 0.0181(17) 0.0141(18) -0.0031(14) -0.0039(13) -0.0043(13)
C1 0.0187(16) 0.0191(18) 0.0154(18) 0.0007(14) -0.0068(14) -0.0066(14)
C2 0.0102(14) 0.0160(17) 0.0152(17) 0.0025(14) -0.0071(13) -0.0011(12)
C9 0.0165(16) 0.0096(16) 0.030(2) -0.0016(14) -0.0010(15) 0.0005(13)
C37 0.0171(15) 0.0177(17) 0.0149(18) 0.0010(14) -0.0011(13) -0.0056(13)
N4 0.0173(13) 0.0159(14) 0.0174(15) -0.0011(11) -0.0035(12) -0.0052(11)
C35 0.0206(17) 0.033(2) 0.042(2) 0.0019(18) -0.0131(17) -0.0095(16)
C16 0.0250(18) 0.031(2) 0.034(2) -0.0065(17) -0.0054(16) -0.0065(16)
C14 0.0193(16) 0.0135(17) 0.030(2) -0.0045(15) -0.0043(15) 0.0006(13)
C40 0.0180(16) 0.0205(18) 0.0217(19) -0.0020(15) -0.0009(14) -0.0048(13)
C67 0.0324(19) 0.0214(19) 0.028(2) 0.0005(16) -0.0101(16) -0.0067(15)
C30 0.0192(16) 0.0122(16) 0.0191(18) 0.0036(14) -0.0039(14) -0.0073(13)
C41 0.0102(14) 0.0231(18) 0.0163(18) 0.0019(14) -0.0054(13) -0.0045(13)
C20 0.034(2) 0.033(2) 0.040(2) -0.0104(19) -0.0099(18) -0.0060(17)
C52 0.0309(19) 0.026(2) 0.024(2) -0.0037(16) -0.0077(16) 0.0008(15)
C34 0.0141(15) 0.0256(19) 0.0201(19) -0.0043(15) -0.0052(14) -0.0006(13)
C26 0.0178(16) 0.0165(17) 0.0174(18) 0.0000(14) -0.0052(14) -0.0060(13)
C602 0.042(2) 0.032(2) 0.017(2) -0.0029(16) -0.0101(17) -0.0140(17)
C28 0.0280(18) 0.0216(19) 0.0198(19) -0.0063(15) -0.0010(15) -0.0037(15)
C702 0.0227(17) 0.0230(19) 0.033(2) 0.0014(16) -0.0097(16) -0.0020(14)
C46 0.0140(15) 0.0254(19) 0.0149(18) 0.0018(14) -0.0066(13) -0.0020(13)
C18 0.0206(17) 0.0207(18) 0.030(2) -0.0048(16) -0.0058(15) -0.0022(14)
C604 0.0210(17) 0.030(2) 0.022(2) 0.0067(16) -0.0012(15) -0.0045(15)
C5 0.0206(16) 0.0219(18) 0.022(2) 0.0027(15) -0.0033(14) -0.0101(14)
C50 0.0199(16) 0.0227(18) 0.0206(19) -0.0023(15) -0.0068(14) -0.0002(14)
C38 0.034(2) 0.0208(19) 0.031(2) 0.0043(16) 0.0032(17) -0.0093(15)
C605 0.0213(17) 0.0217(19) 0.033(2) 0.0046(16) -0.0037(16) -0.0071(14)
C700 0.0264(19) 0.027(2) 0.051(3) -0.0023(19) -0.0105(18) -0.0094(16)
C61 0.0180(16) 0.0259(19) 0.024(2) 0.0031(16) -0.0033(15) -0.0029(14)
C39 0.0214(17) 0.033(2) 0.027(2) -0.0015(16) -0.0020(15) -0.0142(15)
C42 0.0154(15) 0.0265(19) 0.0156(18) 0.0003(15) -0.0045(13) -0.0074(14)
C23 0.0164(16) 0.035(2) 0.022(2) -0.0021(16) 0.0028(15) 0.0001(15)
C45 0.0176(16) 0.034(2) 0.0170(19) -0.0045(16) 0.0004(14) -0.0002(15)
C606 0.0204(17) 0.032(2) 0.028(2) -0.0043(17) -0.0056(15) -0.0111(15)
C8 0.050(2) 0.025(2) 0.032(2) -0.0041(17) 0.0017(19) -0.0185(18)
C24 0.0254(18) 0.027(2) 0.0178(19) 0.0009(15) -0.0030(15) -0.0077(15)
C53 0.0167(16) 0.0216(18) 0.0189(19) -0.0040(14) -0.0033(14) -0.0038(13)
C25 0.0171(15) 0.0133(16) 0.0147(17) 0.0013(13) -0.0030(13) -0.0080(12)
C611 0.0275(19) 0.035(2) 0.028(2) 0.0025(17) -0.0059(16) -0.0170(16)
C32 0.0202(17) 0.0217(19) 0.030(2) 0.0000(16) -0.0093(15) -0.0011(14)
C47 0.0211(16) 0.0203(18) 0.0176(18) 0.0042(14) -0.0020(14) -0.0111(14)
C33 0.0206(17) 0.027(2) 0.033(2) 0.0005(16) -0.0081(16) -0.0069(15)
C49 0.0191(17) 0.0229(19) 0.033(2) -0.0047(16) -0.0055(15) -0.0060(14)
C57 0.0146(15) 0.0217(18) 0.0135(17) 0.0011(14) -0.0013(13) -0.0077(13)
C36 0.0239(18) 0.031(2) 0.030(2) -0.0016(17) -0.0112(16) -0.0050(15)
C803 0.033(2) 0.038(2) 0.040(3) -0.003(2) -0.0021(19) -0.0063(18)
C29 0.0239(17) 0.0204(18) 0.0202(19) -0.0007(15) -0.0114(15) -0.0071(14)
C65 0.030(2) 0.021(2) 0.048(3) -0.0055(18) 0.0033(18) -0.0079(16)
C31 0.0198(16) 0.0211(18) 0.0177(18) 0.0005(14) -0.0064(14) -0.0053(14)
C801 0.036(2) 0.039(2) 0.035(2) -0.0030(19) -0.0118(18) -0.0168(18)
C600 0.0302(19) 0.038(2) 0.033(2) -0.0058(18) -0.0045(17) -0.0221(17)
C603 0.037(2) 0.0202(18) 0.0157(19) -0.0004(15) -0.0016(16) -0.0067(15)
C62 0.0192(16) 0.0197(17) 0.0163(18) -0.0010(14) -0.0007(14) -0.0076(13)
C27 0.0155(16) 0.0206(18) 0.027(2) -0.0053(15) -0.0022(15) -0.0016(13)
C608 0.0334(19) 0.032(2) 0.0166(19) 0.0002(16) -0.0111(16) -0.0115(16)
C903 0.043(2) 0.048(3) 0.048(3) 0.003(2) -0.017(2) -0.007(2)
C601 0.035(2) 0.043(2) 0.026(2) -0.0035(18) -0.0102(17) -0.0218(18)
C609 0.036(2) 0.030(2) 0.0125(18) -0.0015(15) -0.0043(15) -0.0104(16)
C902 0.0233(19) 0.037(2) 0.047(3) -0.013(2) -0.0026(18) -0.0071(17)
C13 0.0242(18) 0.0180(18) 0.038(2) -0.0070(16) -0.0076(17) -0.0049(14)
C701 0.036(2) 0.028(2) 0.045(3) 0.0050(19) -0.0084(19) -0.0141(17)
C4 0.0199(16) 0.0097(16) 0.0153(18) 0.0000(13) -0.0037(14) -0.0038(12)
C703 0.033(2) 0.028(2) 0.033(2) -0.0007(17) -0.0054(17) 0.0004(16)
C19 0.0286(19) 0.029(2) 0.028(2) 0.0017(17) -0.0082(16) -0.0027(16)
C51 0.0317(19) 0.0216(19) 0.026(2) -0.0035(16) -0.0071(16) 0.0019(15)
C607 0.0215(17) 0.031(2) 0.030(2) -0.0064(17) -0.0130(16) -0.0053(15)
C68 0.048(2) 0.027(2) 0.032(2) 0.0002(17) -0.0180(19) -0.0100(18)
C44 0.0167(17) 0.045(2) 0.021(2) 0.0023(17) -0.0017(15) -0.0109(16)
C901 0.039(2) 0.038(2) 0.034(2) -0.0032(19) 0.0008(18) -0.0224(18)
C7 0.0279(19) 0.045(2) 0.039(2) 0.0216(19) -0.0167(18) -0.0205(17)
C55 0.0174(17) 0.044(2) 0.034(2) -0.0137(18) -0.0035(16) -0.0054(16)
C12 0.0228(18) 0.025(2) 0.040(2) -0.0022(17) 0.0016(17) -0.0100(15)
C17 0.032(2) 0.042(2) 0.027(2) 0.0009(18) -0.0089(17) -0.0087(17)
C66 0.0212(17) 0.0202(18) 0.026(2) 0.0007(15) -0.0074(15) -0.0043(14)
C48 0.0287(19) 0.028(2) 0.030(2) 0.0032(16) -0.0081(16) -0.0129(15)
C900 0.065(3) 0.033(2) 0.049(3) 0.005(2) -0.014(2) -0.019(2)
C800 0.044(2) 0.032(2) 0.075(3) -0.002(2) -0.023(2) -0.0107(19)
C60 0.0186(17) 0.033(2) 0.028(2) 0.0019(16) -0.0061(15) -0.0131(15)
C610 0.0252(18) 0.036(2) 0.022(2) 0.0005(17) 0.0001(16) -0.0089(16)
C59 0.0256(18) 0.0248(19) 0.024(2) 0.0002(15) -0.0021(15) -0.0147(15)
C63 0.0196(16) 0.0182(18) 0.028(2) -0.0028(15) 0.0017(15) -0.0059(14)
C56 0.035(2) 0.027(2) 0.063(3) -0.008(2) -0.024(2) -0.0134(17)
C64 0.040(2) 0.027(2) 0.028(2) 0.0062(17) -0.0049(18) 0.0014(17)
C54 0.026(2) 0.076(3) 0.024(2) 0.012(2) -0.0131(17) -0.017(2)
C43 0.0208(17) 0.030(2) 0.0221(19) 0.0045(16) -0.0053(15) -0.0141(15)
C58 0.0211(16) 0.0213(18) 0.0131(18) 0.0010(14) 0.0001(14) -0.0075(14)
C6 0.0227(17) 0.028(2) 0.026(2) 0.0030(16) -0.0045(15) -0.0086(15)
C22 0.0295(18) 0.0257(19) 0.0194(19) -0.0040(15) 0.0027(15) -0.0095(15)
C802 0.0277(19) 0.040(2) 0.029(2) 0.0030(18) -0.0084(17) -0.0090(17)

loop_
_atom_type_symbol
_atom_type_description
_atom_type_scat_dispersion_real
_atom_type_scat_dispersion_imag
_atom_type_scat_source
C C 0.0033 0.0016 'International Tables Vol C Tables 4.2.6.8 and 6.1.1.4'
H H 0.0000 0.0000 'International Tables Vol C Tables 4.2.6.8 and 6.1.1.4'
N N 0.0061 0.0033 'International Tables Vol C Tables 4.2.6.8 and 6.1.1.4'
O O 0.0106 0.0060 'International Tables Vol C Tables 4.2.6.8 and 6.1.1.4'
U U -9.6767 9.6646 'International Tables Vol C Tables 4.2.6.8 and 6.1.1.4'
K K 0.2009 0.2494 'International Tables Vol C Tables 4.2.6.8 and 6.1.1.4'

loop_
_geom_angle_atom_site_label_1
_geom_angle_atom_site_label_2
_geom_angle_atom_site_label_3
_geom_angle
O1 U1 O4 105.43(8)
O1 U1 O3 116.28(8)
O4 U1 O3 107.85(8)
O1 U1 O2 113.03(7)
O4 U1 O2 104.24(7)
O3 U1 O2 109.11(8)
O604 K1 O601 173.57(7)
O604 K1 O605 61.95(7)
O601 K1 O605 117.46(7)
O604 K1 O602 120.58(7)
O601 K1 O602 59.78(7)
O605 K1 O602 176.74(7)
O604 K1 O603 60.71(7)
O601 K1 O603 118.39(7)
O605 K1 O603 121.89(7)
O602 K1 O603 60.28(6)
O604 K1 O700 79.31(7)
O601 K1 O700 107.04(7)
O605 K1 O700 80.44(7)
O602 K1 O700 101.89(7)
O603 K1 O700 97.60(7)
O604 K1 O600 121.09(7)
O601 K1 O600 60.05(7)
O605 K1 O600 60.23(7)
O602 K1 O600 117.67(7)
O603 K1 O600 177.44(7)
O700 K1 O600 81.22(7)
C1 O1 U1 167.50(19)
C2 O2 U1 151.18(19)
C3 O3 U1 164.51(19)
C606 O603 C605 112.4(2)
C606 O603 K1 113.52(17)
C605 O603 K1 110.40(17)
C608 O604 C607 112.9(2)
C608 O604 K1 113.03(18)
C607 O604 K1 116.13(18)
C602 O601 C601 112.3(2)
C602 O601 K1 119.30(18)
C601 O601 K1 117.05(18)
C609 O605 C610 112.3(2)
C609 O605 K1 113.41(18)
C610 O605 K1 114.87(18)
C3 N3 C41 120.8(3)
C901 O900 C902 113.0(3)
C604 O602 C603 112.2(2)
C604 O602 K1 116.71(18)
C603 O602 K1 111.74(18)
C600 O600 C611 111.4(2)
C600 O600 K1 114.24(18)
C611 O600 K1 114.75(18)
C702 O700 C701 113.3(3)
C702 O700 K1 100.65(17)
C701 O700 K1 126.77(19)
N3 C3 O3 124.9(3)
N3 C3 C37 119.9(3)
O3 C3 C37 115.3(3)
C802 O800 C801 112.5(3)
C1 N1 C9 123.2(3)
C11 C10 C9 118.6(3)
C11 C10 C15 121.6(3)
C9 C10 C15 119.7(3)
C2 N2 C25 121.6(3)
C4 O4 U1 156.07(19)
C12 C11 C10 121.0(3)
C12 C11 H11 119.5
C10 C11 H11 119.5
C10 C15 C17 114.2(3)
C10 C15 C16 110.4(3)
C17 C15 C16 110.5(3)
C10 C15 H15 107.2
C17 C15 H15 107.2
C16 C15 H15 107.2
C22 C21 C24 109.1(3)
C22 C21 C2 112.3(3)
C24 C21 C2 109.6(2)
C22 C21 C23 108.7(3)
C24 C21 C23 109.8(3)
C2 C21 C23 107.3(3)
N1 C1 O1 126.5(3)
N1 C1 C5 117.6(3)
O1 C1 C5 115.8(3)
N2 C2 O2 125.4(3)
N2 C2 C21 117.8(3)
O2 C2 C21 116.6(3)
C10 C9 C14 120.9(3)
C10 C9 N1 118.7(3)
C14 C9 N1 120.0(3)
C39 C37 C40 109.9(3)
C39 C37 C3 110.6(3)
C40 C37 C3 108.6(2)
C39 C37 C38 109.6(3)
C40 C37 C38 108.7(3)
C3 C37 C38 109.4(2)
C4 N4 C57 121.9(3)
C34 C35 H35A 109.5
C34 C35 H35B 109.5
H35A C35 H35B 109.5
C34 C35 H35C 109.5
H35A C35 H35C 109.5
H35B C35 H35C 109.5
C15 C16 H16A 109.5
C15 C16 H16B 109.5
H16A C16 H16B 109.5
C15 C16 H16C 109.5
H16A C16 H16C 109.5
H16B C16 H16C 109.5
C13 C14 C9 118.0(3)
C13 C14 C18 122.5(3)
C9 C14 C18 119.5(3)
C37 C40 H40A 109.5
C37 C40 H40B 109.5
H40A C40 H40B 109.5
C37 C40 H40C 109.5
H40A C40 H40C 109.5
H40B C40 H40C 109.5
C66 C67 H67A 109.5
C66 C67 H67B 109.5
H67A C67 H67B 109.5
C66 C67 H67C 109.5
H67A C67 H67C 109.5
H67B C67 H67C 109.5
C29 C30 C25 119.2(3)
C29 C30 C31 122.0(3)
C25 C30 C31 118.8(3)
C46 C41 N3 119.4(3)
C46 C41 C42 120.6(3)
N3 C41 C42 119.4(3)
C18 C20 H20A 109.5
C18 C20 H20B 109.5
H20A C20 H20B 109.5
C18 C20 H20C 109.5
H20A C20 H20C 109.5
H20B C20 H20C 109.5
C50 C52 H52A 109.5
C50 C52 H52B 109.5
H52A C52 H52B 109.5
C50 C52 H52C 109.5
H52A C52 H52C 109.5
H52B C52 H52C 109.5
C26 C34 C36 111.5(3)
C26 C34 C35 110.6(3)
C36 C34 C35 110.3(3)
C26 C34 H34 108.1
C36 C34 H34 108.1
C35 C34 H34 108.1
C27 C26 C25 118.2(3)
C27 C26 C34 120.0(3)
C25 C26 C34 121.8(3)
O601 C602 C603 108.5(3)
O601 C602 H60A 110.0
C603 C602 H60A 110.0
O601 C602 H60B 110.0
C603 C602 H60B 110.0
H60A C602 H60B 108.4
C27 C28 C29 118.8(3)
C27 C28 H28 120.6
C29 C28 H28 120.6
O700 C702 C703 114.1(3)
O700 C702 H70A 108.7
C703 C702 H70A 108.7
O700 C702 H70B 108.7
C703 C702 H70B 108.7
H70A C702 H70B 107.6
C45 C46 C41 118.2(3)
C45 C46 C50 122.8(3)
C41 C46 C50 118.9(3)
C14 C18 C20 114.1(3)
C14 C18 C19 111.4(3)
C20 C18 C19 109.5(3)
C14 C18 H18 107.2
C20 C18 H18 107.2
C19 C18 H18 107.2
O602 C604 C605 108.7(3)
O602 C604 H60C 110.0
C605 C604 H60C 110.0
O602 C604 H60D 110.0
C605 C604 H60D 110.0
H60C C604 H60D 108.3
C7 C5 C6 109.3(3)
C7 C5 C8 109.9(3)
C6 C5 C8 109.0(3)
C7 C5 C1 111.4(3)
C6 C5 C1 106.9(3)
C8 C5 C1 110.4(3)
C46 C50 C51 111.8(3)
C46 C50 C52 113.3(3)
C51 C50 C52 110.4(3)
C46 C50 H50 107.0
C51 C50 H50 107.0
C52 C50 H50 107.0
C37 C38 H38A 109.5
C37 C38 H38B 109.5
H38A C38 H38B 109.5
C37 C38 H38C 109.5
H38A C38 H38C 109.5
H38B C38 H38C 109.5
O603 C605 C604 108.3(3)
O603 C605 H60E 110.0
C604 C605 H60E 110.0
O603 C605 H60F 110.0
C604 C605 H60F 110.0
H60E C605 H60F 108.4
C701 C700 H70C 109.5
C701 C700 H70D 109.5
H70C C700 H70D 109.5
C701 C700 H70E 109.5
H70C C700 H70E 109.5
H70D C700 H70E 109.5
C60 C61 C62 121.6(3)
C60 C61 H61 119.2
C62 C61 H61 119.2
C37 C39 H39A 109.5
C37 C39 H39B 109.5
H39A C39 H39B 109.5
C37 C39 H39C 109.5
H39A C39 H39C 109.5
H39B C39 H39C 109.5
C43 C42 C41 118.4(3)
C43 C42 C47 121.8(3)
C41 C42 C47 119.6(3)
C21 C23 H23A 109.5
C21 C23 H23B 109.5
H23A C23 H23B 109.5
C21 C23 H23C 109.5
H23A C23 H23C 109.5
H23B C23 H23C 109.5
C44 C45 C46 121.6(3)
C44 C45 H45 119.2
C46 C45 H45 119.2
O603 C606 C607 108.5(3)
O603 C606 H60G 110.0
C607 C606 H60G 110.0
O603 C606 H60H 110.0
C607 C606 H60H 110.0
H60G C606 H60H 108.4
C5 C8 H8A 109.5
C5 C8 H8B 109.5
H8A C8 H8B 109.5
C5 C8 H8C 109.5
H8A C8 H8C 109.5
H8B C8 H8C 109.5
C21 C24 H24A 109.5
C21 C24 H24B 109.5
H24A C24 H24B 109.5
C21 C24 H24C 109.5
H24A C24 H24C 109.5
H24B C24 H24C 109.5
C54 C53 C4 111.1(3)
C54 C53 C55 108.7(3)
C4 C53 C55 111.2(3)
C54 C53 C56 109.9(3)
C4 C53 C56 107.4(3)
C55 C53 C56 108.5(3)
C30 C25 C26 119.9(3)
C30 C25 N2 118.1(3)
C26 C25 N2 121.7(3)
O600 C611 C610 109.0(3)
O600 C611 H61A 109.9
C610 C611 H61A 109.9
O600 C611 H61B 109.9
C610 C611 H61B 109.9
H61A C611 H61B 108.3
C31 C32 H32A 109.5
C31 C32 H32B 109.5
H32A C32 H32B 109.5
C31 C32 H32C 109.5
H32A C32 H32C 109.5
H32B C32 H32C 109.5
C48 C47 C42 114.2(3)
C48 C47 C49 108.8(3)
C42 C47 C49 109.3(3)
C48 C47 H47 108.1
C42 C47 H47 108.1
C49 C47 H47 108.1
C31 C33 H33A 109.5
C31 C33 H33B 109.5
H33A C33 H33B 109.5
C31 C33 H33C 109.5
H33A C33 H33C 109.5
H33B C33 H33C 109.5
C47 C49 H49A 109.5
C47 C49 H49B 109.5
H49A C49 H49B 109.5
C47 C49 H49C 109.5
H49A C49 H49C 109.5
H49B C49 H49C 109.5
C58 C57 C62 120.9(3)
C58 C57 N4 119.7(3)
C62 C57 N4 119.1(3)
C34 C36 H36A 109.5
C34 C36 H36B 109.5
H36A C36 H36B 109.5
C34 C36 H36C 109.5
H36A C36 H36C 109.5
H36B C36 H36C 109.5
C802 C803 H80K 109.5
C802 C803 H80J 109.5
H80K C803 H80J 109.5
C802 C803 H80I 109.5
H80K C803 H80I 109.5
H80J C803 H80I 109.5
C28 C29 C30 121.5(3)
C28 C29 H29 119.3
C30 C29 H29 119.3
C63 C65 H65A 109.5
C63 C65 H65B 109.5
H65A C65 H65B 109.5
C63 C65 H65C 109.5
H65A C65 H65C 109.5
H65B C65 H65C 109.5
C33 C31 C30 113.9(3)
C33 C31 C32 109.8(3)
C30 C31 C32 110.6(3)
C33 C31 H31 107.4
C30 C31 H31 107.4
C32 C31 H31 107.4
O800 C801 C800 108.1(3)
O800 C801 H80A 110.1
C800 C801 H80A 110.1
O800 C801 H80B 110.1
C800 C801 H80B 110.1
H80A C801 H80B 108.4
O600 C600 C601 109.2(3)
O600 C600 H60I 109.8
C601 C600 H60I 109.8
O600 C600 H60J 109.8
C601 C600 H60J 109.8
H60I C600 H60J 108.3
O602 C603 C602 108.3(3)
O602 C603 H60K 110.0
C602 C603 H60K 110.0
O602 C603 H60L 110.0
C602 C603 H60L 110.0
H60K C603 H60L 108.4
C61 C62 C57 117.8(3)
C61 C62 C66 122.0(3)
C57 C62 C66 120.2(3)
C28 C27 C26 122.4(3)
C28 C27 H27 118.8
C26 C27 H27 118.8
O604 C608 C609 108.8(3)
O604 C608 H60M 109.9
C609 C608 H60M 109.9
O604 C608 H60N 109.9
C609 C608 H60N 109.9
H60M C608 H60N 108.3
C902 C903 H90A 109.5
C902 C903 H90B 109.5
H90A C903 H90B 109.5
C902 C903 H90C 109.5
H90A C903 H90C 109.5
H90B C903 H90C 109.5
O601 C601 C600 108.6(3)
O601 C601 H60O 110.0
C600 C601 H60O 110.0
O601 C601 H60P 110.0
C600 C601 H60P 110.0
H60O C601 H60P 108.3
O605 C609 C608 108.4(3)
O605 C609 H60Q 110.0
C608 C609 H60Q 110.0
O605 C609 H60R 110.0
C608 C609 H60R 110.0
H60Q C609 H60R 108.4
O900 C902 C903 108.1(3)
O900 C902 H90D 110.1
C903 C902 H90D 110.1
O900 C902 H90E 110.1
C903 C902 H90E 110.1
H90D C902 H90E 108.4
C12 C13 C14 121.7(3)
C12 C13 H13 119.1
C14 C13 H13 119.1
O700 C701 C700 109.4(3)
O700 C701 H70F 109.8
C700 C701 H70F 109.8
O700 C701 H70G 109.8
C700 C701 H70G 109.8
H70F C701 H70G 108.2
N4 C4 O4 125.1(3)
N4 C4 C53 118.3(3)
O4 C4 C53 116.5(3)
C702 C703 H70H 109.5
C702 C703 H70I 109.5
H70H C703 H70I 109.5
C702 C703 H70J 109.5
H70H C703 H70J 109.5
H70I C703 H70J 109.5
C18 C19 H19A 109.5
C18 C19 H19B 109.5
H19A C19 H19B 109.5
C18 C19 H19C 109.5
H19A C19 H19C 109.5
H19B C19 H19C 109.5
C50 C51 H51A 109.5
C50 C51 H51B 109.5
H51A C51 H51B 109.5
C50 C51 H51C 109.5
H51A C51 H51C 109.5
H51B C51 H51C 109.5
O604 C607 C606 108.7(3)
O604 C607 H60S 109.9
C606 C607 H60S 109.9
O604 C607 H60T 109.9
C606 C607 H60T 109.9
H60S C607 H60T 108.3
C66 C68 H68A 109.5
C66 C68 H68B 109.5
H68A C68 H68B 109.5
C66 C68 H68C 109.5
H68A C68 H68C 109.5
H68B C68 H68C 109.5
C43 C44 C45 119.5(3)
C43 C44 H44 120.3
C45 C44 H44 120.3
O900 C901 C900 108.5(3)
O900 C901 H90F 110.0
C900 C901 H90F 110.0
O900 C901 H90G 110.0
C900 C901 H90G 110.0
H90F C901 H90G 108.4
C5 C7 H7A 109.5
C5 C7 H7B 109.5
H7A C7 H7B 109.5
C5 C7 H7C 109.5
H7A C7 H7C 109.5
H7B C7 H7C 109.5
C53 C55 H55A 109.5
C53 C55 H55B 109.5
H55A C55 H55B 109.5
C53 C55 H55C 109.5
H55A C55 H55C 109.5
H55B C55 H55C 109.5
C13 C12 C11 119.7(3)
C13 C12 H12 120.1
C11 C12 H12 120.1
C15 C17 H17A 109.5
C15 C17 H17B 109.5
H17A C17 H17B 109.5
C15 C17 H17C 109.5
H17A C17 H17C 109.5
H17B C17 H17C 109.5
C68 C66 C62 111.8(3)
C68 C66 C67 108.4(3)
C62 C66 C67 113.5(3)
C68 C66 H66 107.6
C62 C66 H66 107.6
C67 C66 H66 107.6
C47 C48 H48A 109.5
C47 C48 H48B 109.5
H48A C48 H48B 109.5
C47 C48 H48C 109.5
H48A C48 H48C 109.5
H48B C48 H48C 109.5
C901 C900 H90H 109.5
C901 C900 H90I 109.5
H90H C900 H90I 109.5
C901 C900 H90J 109.5
H90H C900 H90J 109.5
H90I C900 H90J 109.5
C801 C800 H80C 109.5
C801 C800 H80D 109.5
H80C C800 H80D 109.5
C801 C800 H80E 109.5
H80C C800 H80E 109.5
H80D C800 H80E 109.5
C61 C60 C59 120.1(3)
C61 C60 H60 119.9
C59 C60 H60 119.9
O605 C610 C611 108.1(3)
O605 C610 H61C 110.1
C611 C610 H61C 110.1
O605 C610 H61D 110.1
C611 C610 H61D 110.1
H61C C610 H61D 108.4
C60 C59 C58 121.0(3)
C60 C59 H59 119.5
C58 C59 H59 119.5
C58 C63 C65 114.0(3)
C58 C63 C64 111.1(3)
C65 C63 C64 110.2(3)
C58 C63 H63 107.1
C65 C63 H63 107.1
C64 C63 H63 107.1
C53 C56 H56A 109.5
C53 C56 H56B 109.5
H56A C56 H56B 109.5
C53 C56 H56C 109.5
H56A C56 H56C 109.5
H56B C56 H56C 109.5
C63 C64 H64A 109.5
C63 C64 H64B 109.5
H64A C64 H64B 109.5
C63 C64 H64C 109.5
H64A C64 H64C 109.5
H64B C64 H64C 109.5
C53 C54 H54A 109.5
C53 C54 H54B 109.5
H54A C54 H54B 109.5
C53 C54 H54C 109.5
H54A C54 H54C 109.5
H54B C54 H54C 109.5
C44 C43 C42 121.6(3)
C44 C43 H43 119.2
C42 C43 H43 119.2
C59 C58 C57 118.6(3)
C59 C58 C63 121.6(3)
C57 C58 C63 119.8(3)
C5 C6 H6A 109.5
C5 C6 H6B 109.5
H6A C6 H6B 109.5
C5 C6 H6C 109.5
H6A C6 H6C 109.5
H6B C6 H6C 109.5
C21 C22 H22A 109.5
C21 C22 H22B 109.5
H22A C22 H22B 109.5
C21 C22 H22C 109.5
H22A C22 H22C 109.5
H22B C22 H22C 109.5
O800 C802 C803 108.4(3)
O800 C802 H80F 110.0
C803 C802 H80F 110.0
O800 C802 H80G 110.0
C803 C802 H80G 110.0
H80F C802 H80G 108.4

loop_
_geom_bond_atom_site_label_1
_geom_bond_atom_site_label_2
_geom_bond_distance
U1 O1 2.234(2)
U1 O4 2.235(2)
U1 O3 2.236(2)
U1 O2 2.253(2)
K1 O604 2.738(2)
K1 O601 2.778(2)
K1 O605 2.779(2)
K1 O602 2.814(2)
K1 O603 2.822(2)
K1 O700 2.835(2)
K1 O600 2.843(2)
O1 C1 1.334(4)
O2 C2 1.323(3)
O3 C3 1.334(3)
O603 C606 1.424(4)
O603 C605 1.424(4)
O604 C608 1.430(4)
O604 C607 1.432(4)
O601 C602 1.431(4)
O601 C601 1.436(4)
O605 C609 1.430(4)
O605 C610 1.431(4)
N3 C3 1.277(4)
N3 C41 1.417(4)
O900 C901 1.413(4)
O900 C902 1.423(4)
O602 C604 1.428(4)
O602 C603 1.442(4)
O600 C600 1.434(4)
O600 C611 1.434(4)
O700 C702 1.432(4)
O700 C701 1.437(4)
C3 C37 1.532(4)
O800 C802 1.420(4)
O800 C801 1.432(4)
N1 C1 1.271(4)
N1 C9 1.418(4)
C10 C11 1.392(4)
C10 C9 1.411(5)
C10 C15 1.523(5)
N2 C2 1.282(4)
N2 C25 1.421(4)
O4 C4 1.327(4)
C11 C12 1.391(5)
C11 H11 0.9500
C15 C17 1.524(5)
C15 C16 1.539(5)
C15 H15 1.0000
C21 C22 1.533(4)
C21 C24 1.534(4)
C21 C2 1.540(4)
C21 C23 1.540(4)
C1 C5 1.545(4)
C9 C14 1.413(5)
C37 C39 1.528(4)
C37 C40 1.531(4)
C37 C38 1.538(4)
N4 C4 1.284(4)
N4 C57 1.420(4)
C35 C34 1.541(5)
C35 H35A 0.9800
C35 H35B 0.9800
C35 H35C 0.9800
C16 H16A 0.9800
C16 H16B 0.9800
C16 H16C 0.9800
C14 C13 1.395(5)
C14 C18 1.521(5)
C40 H40A 0.9800
C40 H40B 0.9800
C40 H40C 0.9800
C67 C66 1.542(4)
C67 H67A 0.9800
C67 H67B 0.9800
C67 H67C 0.9800
C30 C29 1.391(4)
C30 C25 1.416(4)
C30 C31 1.530(4)
C41 C46 1.413(4)
C41 C42 1.417(4)
C20 C18 1.535(5)
C20 H20A 0.9800
C20 H20B 0.9800
C20 H20C 0.9800
C52 C50 1.541(4)
C52 H52A 0.9800
C52 H52B 0.9800
C52 H52C 0.9800
C34 C26 1.520(4)
C34 C36 1.534(5)
C34 H34 1.0000
C26 C27 1.398(4)
C26 C25 1.416(4)
C602 C603 1.498(5)
C602 H60A 0.9900
C602 H60B 0.9900
C28 C27 1.379(4)
C28 C29 1.390(4)
C28 H28 0.9500
C702 C703 1.508(5)
C702 H70A 0.9900
C702 H70B 0.9900
C46 C45 1.398(4)
C46 C50 1.521(5)
C18 C19 1.536(5)
C18 H18 1.0000
C604 C605 1.508(5)
C604 H60C 0.9900
C604 H60D 0.9900
C5 C7 1.534(4)
C5 C6 1.536(5)
C5 C8 1.538(5)
C50 C51 1.526(4)
C50 H50 1.0000
C38 H38A 0.9800
C38 H38B 0.9800
C38 H38C 0.9800
C605 H60E 0.9900
C605 H60F 0.9900
C700 C701 1.507(5)
C700 H70C 0.9800
C700 H70D 0.9800
C700 H70E 0.9800
C61 C60 1.380(5)
C61 C62 1.397(4)
C61 H61 0.9500
C39 H39A 0.9800
C39 H39B 0.9800
C39 H39C 0.9800
C42 C43 1.396(4)
C42 C47 1.531(4)
C23 H23A 0.9800
C23 H23B 0.9800
C23 H23C 0.9800
C45 C44 1.387(5)
C45 H45 0.9500
C606 C607 1.496(5)
C606 H60G 0.9900
C606 H60H 0.9900
C8 H8A 0.9800
C8 H8B 0.9800
C8 H8C 0.9800
C24 H24A 0.9800
C24 H24B 0.9800
C24 H24C 0.9800
C53 C54 1.516(5)
C53 C4 1.530(4)
C53 C55 1.540(4)
C53 C56 1.552(5)
C611 C610 1.504(5)
C611 H61A 0.9900
C611 H61B 0.9900
C32 C31 1.540(4)
C32 H32A 0.9800
C32 H32B 0.9800
C32 H32C 0.9800
C47 C48 1.523(4)
C47 C49 1.538(4)
C47 H47 1.0000
C33 C31 1.526(4)
C33 H33A 0.9800
C33 H33B 0.9800
C33 H33C 0.9800
C49 H49A 0.9800
C49 H49B 0.9800
C49 H49C 0.9800
C57 C58 1.413(4)
C57 C62 1.419(4)
C36 H36A 0.9800
C36 H36B 0.9800
C36 H36C 0.9800
C803 C802 1.518(5)
C803 H80K 0.9800
C803 H80J 0.9800
C803 H80I 0.9800
C29 H29 0.9500
C65 C63 1.533(5)
C65 H65A 0.9800
C65 H65B 0.9800
C65 H65C 0.9800
C31 H31 1.0000
C801 C800 1.513(5)
C801 H80A 0.9900
C801 H80B 0.9900
C600 C601 1.498(5)
C600 H60I 0.9900
C600 H60J 0.9900
C603 H60K 0.9900
C603 H60L 0.9900
C62 C66 1.525(4)
C27 H27 0.9500
C608 C609 1.500(5)
C608 H60M 0.9900
C608 H60N 0.9900
C903 C902 1.497(5)
C903 H90A 0.9800
C903 H90B 0.9800
C903 H90C 0.9800
C601 H60O 0.9900
C601 H60P 0.9900
C609 H60Q 0.9900
C609 H60R 0.9900
C902 H90D 0.9900
C902 H90E 0.9900
C13 C12 1.380(5)
C13 H13 0.9500
C701 H70F 0.9900
C701 H70G 0.9900
C703 H70H 0.9800
C703 H70I 0.9800
C703 H70J 0.9800
C19 H19A 0.9800
C19 H19B 0.9800
C19 H19C 0.9800
C51 H51A 0.9800
C51 H51B 0.9800
C51 H51C 0.9800
C607 H60S 0.9900
C607 H60T 0.9900
C68 C66 1.523(5)
C68 H68A 0.9800
C68 H68B 0.9800
C68 H68C 0.9800
C44 C43 1.382(5)
C44 H44 0.9500
C901 C900 1.504(5)
C901 H90F 0.9900
C901 H90G 0.9900
C7 H7A 0.9800
C7 H7B 0.9800
C7 H7C 0.9800
C55 H55A 0.9800
C55 H55B 0.9800
C55 H55C 0.9800
C12 H12 0.9500
C17 H17A 0.9800
C17 H17B 0.9800
C17 H17C 0.9800
C66 H66 1.0000
C48 H48A 0.9800
C48 H48B 0.9800
C48 H48C 0.9800
C900 H90H 0.9800
C900 H90I 0.9800
C900 H90J 0.9800
C800 H80C 0.9800
C800 H80D 0.9800
C800 H80E 0.9800
C60 C59 1.388(5)
C60 H60 0.9500
C610 H61C 0.9900
C610 H61D 0.9900
C59 C58 1.392(4)
C59 H59 0.9500
C63 C58 1.528(4)
C63 C64 1.534(5)
C63 H63 1.0000
C56 H56A 0.9800
C56 H56B 0.9800
C56 H56C 0.9800
C64 H64A 0.9800
C64 H64B 0.9800
C64 H64C 0.9800
C54 H54A 0.9800
C54 H54B 0.9800
C54 H54C 0.9800
C43 H43 0.9500
C6 H6A 0.9800
C6 H6B 0.9800
C6 H6C 0.9800
C22 H22A 0.9800
C22 H22B 0.9800
C22 H22C 0.9800
C802 H80F 0.9900
C802 H80G 0.9900
